data_2015215
loop_
_publ_author_name
'Weil, Matthias'

_publ_section_title
;
 Ag~2~Hg~2~(TeO~4~)~3~
;
_journal_coeditor_code SQ1228
_journal_issue 10
_journal_name_full 'Acta Crystallographica Section C'
_journal_page_first i103
_journal_page_last i105
_journal_paper_doi 10.1107/S0108270105028210
_journal_volume 61
_journal_year 2005
_chemical_formula_iupac 'Ag2 Hg2 (Te O4)3'
_chemical_formula_structural 'Ag2 Hg2 (Te O4)3'
_chemical_formula_sum 'Ag2 Hg2 O12 Te3'
_chemical_formula_weight 1191.72
_chemical_name_systematic
;
Disilver(I) dimercury(II) tris[tetraoxotellurate(VI)]
;
_space_group_IT_number 14
_symmetry_cell_setting monoclinic
_symmetry_space_group_name_Hall '-P 2yn'
_symmetry_space_group_name_H-M 'P 1 21/n 1'
_atom_sites_solution_primary direct
_atom_sites_solution_secondary difmap
_audit_creation_method SHELXL-97
_cell_angle_alpha 90.00
_cell_angle_beta 94.548(2)
_cell_angle_gamma 90.00
_cell_formula_units_Z 2
_cell_length_a 6.4664(6)
_cell_length_b 6.1623(5)
_cell_length_c 13.0851(11)
_cell_measurement_reflns_used 2690
_cell_measurement_temperature 295(2)
_cell_measurement_theta_max 30.484
_cell_measurement_theta_min 3.124
_cell_volume 519.77(8)
_computing_cell_refinement 'SAINT (Bruker, 2002)'
_computing_data_collection 'SMART (Bruker, 2002)'
_computing_data_reduction SAINT
_computing_molecular_graphics 'ATOMS (Dowty, 2004)'
_computing_publication_material SHELXL97
_computing_structure_refinement 'SHELXL97 (Sheldrick, 1997)'
_computing_structure_solution 'SHELXS97 (Sheldrick, 1997)'
_diffrn_ambient_temperature 295(2)
_diffrn_measured_fraction_theta_full 0.993
_diffrn_measured_fraction_theta_max 0.993
_diffrn_measurement_device_type 'Bruker SMART APEX CCD'
_diffrn_measurement_method \w
_diffrn_radiation_monochromator graphite
_diffrn_radiation_source 'fine-focus sealed tube'
_diffrn_radiation_type MoK\a
_diffrn_radiation_wavelength 0.71073
_diffrn_reflns_av_R_equivalents 0.0438
_diffrn_reflns_av_sigmaI/netI 0.0369
_diffrn_reflns_limit_h_max 9
_diffrn_reflns_limit_h_min -9
_diffrn_reflns_limit_k_max 8
_diffrn_reflns_limit_k_min -8
_diffrn_reflns_limit_l_max 18
_diffrn_reflns_limit_l_min -18
_diffrn_reflns_number 5772
_diffrn_reflns_theta_full 30.48
_diffrn_reflns_theta_max 30.48
_diffrn_reflns_theta_min 3.12
_diffrn_standards_decay_% 0
_diffrn_standards_number 0
_exptl_absorpt_coefficient_mu 41.476
_exptl_absorpt_correction_T_max 0.6826
_exptl_absorpt_correction_T_min 0.0776
_exptl_absorpt_correction_type numerical
_exptl_absorpt_process_details '(HABITUS; Herrendorf, 1997)'
_exptl_crystal_colour red
_exptl_crystal_density_diffrn 7.614
_exptl_crystal_density_method 'not measured'
_exptl_crystal_description needle
_exptl_crystal_F_000 1012
_exptl_crystal_size_max 0.150
_exptl_crystal_size_mid 0.030
_exptl_crystal_size_min 0.015
_refine_diff_density_max 1.973
_refine_diff_density_min -1.439
_refine_ls_extinction_method none
_refine_ls_goodness_of_fit_ref 1.027
_refine_ls_matrix_type full
_refine_ls_number_parameters 88
_refine_ls_number_reflns 1573
_refine_ls_number_restraints 0
_refine_ls_restrained_S_all 1.027
_refine_ls_R_factor_all 0.0307
_refine_ls_R_factor_gt 0.0239
_refine_ls_shift/su_max 0.000
_refine_ls_shift/su_mean 0.000
_refine_ls_structure_factor_coef Fsqd
_refine_ls_weighting_details 'w = 1/[\s^2^(Fo^2^)+(0.0208P)^2^+0.7394P] where P = (Fo^2^+2Fc^2^)/3'
_refine_ls_weighting_scheme calc
_refine_ls_wR_factor_gt 0.0501
_refine_ls_wR_factor_ref 0.0515
_reflns_number_gt 1366
_reflns_number_total 1573
_reflns_threshold_expression I>2\s(I)
_cod_data_source_file sq1228.cif
_cod_data_source_block I
_cod_original_sg_symbol_H-M 'P 21/n'
_cod_database_code 2015215
_cod_database_fobs_code 2015215

loop_
_symmetry_equiv_pos_as_xyz
'x, y, z'
'-x+1/2, y+1/2, -z+1/2'
'-x, -y, -z'
'x-1/2, -y-1/2, z-1/2'

loop_
_atom_site_label
_atom_site_fract_x
_atom_site_fract_y
_atom_site_fract_z
_atom_site_U_iso_or_equiv
_atom_site_adp_type
_atom_site_calc_flag
_atom_site_refinement_flags
_atom_site_occupancy
_atom_site_disorder_assembly
_atom_site_disorder_group
_atom_site_type_symbol
Hg 0.30593(4) 0.45775(5) 0.59921(2) 0.01283(7) Uani d . 1 . . Hg
Te1 0.5000 1.0000 0.5000 0.00739(12) Uani d S 1 . . Te
Te2 0.01778(6) 0.90610(7) 0.60759(3) 0.00733(9) Uani d . 1 . . Te
Ag 0.68372(9) 0.86909(10) 0.79023(5) 0.02104(14) Uani d . 1 . . Ag
O1 0.0017(7) 1.0316(8) 0.7343(3) 0.0112(9) Uani d . 1 . . O
O2 0.7139(7) 0.8722(8) 0.5941(4) 0.0090(9) Uani d . 1 . . O
O3 0.0116(7) 0.8125(8) 0.4626(3) 0.0098(9) Uani d . 1 . . O
O4 0.5569(7) 1.2823(8) 0.5555(4) 0.0135(10) Uani d . 1 . . O
O5 0.3191(7) 0.9398(8) 0.6091(3) 0.0111(9) Uani d . 1 . . O
O6 0.0506(8) 0.6147(8) 0.6481(4) 0.0149(11) Uani d . 1 . . O

loop_
_atom_site_aniso_label
_atom_site_aniso_U_11
_atom_site_aniso_U_22
_atom_site_aniso_U_33
_atom_site_aniso_U_12
_atom_site_aniso_U_13
_atom_site_aniso_U_23
Hg 0.01085(12) 0.01191(13) 0.01595(13) 0.00265(10) 0.00236(9) -0.00216(10)
Te1 0.0057(2) 0.0077(3) 0.0089(3) 0.0002(2) 0.0017(2) -0.0002(2)
Te2 0.00623(18) 0.0082(2) 0.00771(19) 0.00059(14) 0.00166(14) 0.00049(14)
Ag 0.0206(3) 0.0204(3) 0.0236(3) -0.0023(2) 0.0113(2) -0.0011(2)
O1 0.010(2) 0.017(3) 0.006(2) 0.0006(19) 0.0003(17) 0.0011(19)
O2 0.003(2) 0.011(2) 0.012(2) -0.0006(17) -0.0014(17) 0.0064(18)
O3 0.017(2) 0.006(2) 0.007(2) 0.0012(18) -0.0004(18) -0.0021(17)
O4 0.008(2) 0.011(2) 0.021(3) 0.0003(18) -0.0018(19) -0.004(2)
O5 0.007(2) 0.017(3) 0.010(2) -0.0032(19) 0.0023(17) 0.0010(19)
O6 0.017(2) 0.010(2) 0.019(3) 0.0044(19) 0.007(2) 0.006(2)

loop_
_atom_type_symbol
_atom_type_description
_atom_type_scat_dispersion_real
_atom_type_scat_dispersion_imag
_atom_type_scat_source
O O 0.0106 0.0060 'International Tables Vol C Tables 4.2.6.8 and 6.1.1.4'
Ag Ag -0.8971 1.1015 'International Tables Vol C Tables 4.2.6.8 and 6.1.1.4'
Te Te -0.5308 1.6751 'International Tables Vol C Tables 4.2.6.8 and 6.1.1.4'
Hg Hg -2.3894 9.2266 'International Tables Vol C Tables 4.2.6.8 and 6.1.1.4'

loop_
_geom_angle_atom_site_label_1
_geom_angle_atom_site_label_2
_geom_angle_atom_site_label_3
_geom_angle_site_symmetry_1
_geom_angle_site_symmetry_3
_geom_angle
_geom_angle_publ_flag
O6 Hg O4 . 1_545 176.2(2) yes
O6 Hg O1 . 2_546 89.97(18) no
O4 Hg O1 1_545 2_546 89.35(17) no
O6 Hg O3 . 3_566 76.98(18) no
O4 Hg O3 1_545 3_566 100.86(16) no
O1 Hg O3 2_546 3_566 133.86(15) no
O6 Hg O4 . 3_676 105.41(16) no
O4 Hg O4 1_545 3_676 78.30(19) no
O1 Hg O4 2_546 3_676 111.69(15) no
O3 Hg O4 3_566 3_676 114.43(14) no
O6 Hg O5 . . 62.49(16) no
O4 Hg O5 1_545 . 120.92(16) no
O1 Hg O5 2_546 . 76.49(15) no
O3 Hg O5 3_566 . 130.06(13) no
O4 Hg O5 3_676 . 56.43(14) no
O6 Hg O5 . 1_545 118.43(16) no
O4 Hg O5 1_545 1_545 58.00(16) no
O1 Hg O5 2_546 1_545 97.96(14) no
O3 Hg O5 3_566 1_545 54.33(13) no
O4 Hg O5 3_676 1_545 126.57(13) no
O5 Hg O5 . 1_545 174.43(17) no
O6 Hg O2 . 3_666 123.67(16) no
O4 Hg O2 1_545 3_666 55.91(15) no
O1 Hg O2 2_546 3_666 142.39(14) no
O3 Hg O2 3_566 3_666 53.19(13) no
O4 Hg O2 3_676 3_666 77.77(13) no
O5 Hg O2 . 3_666 131.30(12) no
O5 Hg O2 1_545 3_666 53.44(12) no
O4 Te1 O4 3_676 . 180.0(3) no
O4 Te1 O2 3_676 3_676 91.3(2) no
O4 Te1 O2 . 3_676 88.7(2) yes
O4 Te1 O2 3_676 . 88.7(2) ?
O4 Te1 O2 . . 91.3(2) yes
O2 Te1 O2 3_676 . 180.0000(10) no
O4 Te1 O5 3_676 3_676 90.2(2) no
O4 Te1 O5 . 3_676 89.8(2) yes
O2 Te1 O5 3_676 3_676 84.10(19) no
O2 Te1 O5 . 3_676 95.90(19) yes
O4 Te1 O5 3_676 . 89.8(2) no
O4 Te1 O5 . . 90.2(2) yes
O2 Te1 O5 3_676 . 95.90(19) no
O2 Te1 O5 . . 84.10(19) yes
O5 Te1 O5 3_676 . 180.0000(10) no
O1 Te2 O6 . . 99.2(2) yes
O1 Te2 O5 . . 94.2(2) yes
O6 Te2 O5 . . 90.5(2) yes
O1 Te2 O3 . 3_576 92.3(2) yes
O6 Te2 O3 . 3_576 168.5(2) yes
O5 Te2 O3 . 3_576 88.3(2) yes
O1 Te2 O2 . 1_455 89.9(2) yes
O6 Te2 O2 . 1_455 90.8(2) yes
O5 Te2 O2 . 1_455 175.48(19) yes
O3 Te2 O2 3_576 1_455 89.60(19) yes
O1 Te2 O3 . . 170.9(2) yes
O6 Te2 O3 . . 89.2(2) yes
O5 Te2 O3 . . 89.15(19) yes
O3 Te2 O3 3_576 . 79.4(2) yes
O2 Te2 O3 1_455 . 86.52(19) yes
O6 Ag O1 2_556 2_546 106.04(16) yes
O6 Ag O1 2_556 1_655 114.97(17) yes
O1 Ag O1 2_546 1_655 137.17(15) yes
O6 Ag O4 2_556 2_646 105.34(17) yes
O1 Ag O4 2_546 2_646 102.20(16) yes
O1 Ag O4 1_655 2_646 79.00(15) yes
O6 Ag O2 2_556 . 116.14(16) yes
O1 Ag O2 2_546 . 87.14(15) yes
O1 Ag O2 1_655 . 64.53(14) yes
O4 Ag O2 2_646 . 133.03(15) yes
O6 Ag O3 2_556 4_676 70.90(16) yes
O1 Ag O3 2_546 4_676 62.66(14) yes
O1 Ag O3 1_655 4_676 142.52(14) yes
O4 Ag O3 2_646 4_676 64.24(14) yes
O2 Ag O3 . 4_676 149.31(14) yes
O6 Ag O5 2_556 . 73.14(15) no
O1 Ag O5 2_546 . 72.12(14) no
O1 Ag O5 1_655 . 107.82(13) no
O4 Ag O5 2_646 . 173.08(14) no
O2 Ag O5 . . 51.78(13) no
O3 Ag O5 4_676 . 109.13(12) no
Te2 O1 Ag . 2_556 107.8(2) no
Te2 O1 Ag . 1_455 101.9(2) no
Ag O1 Ag 2_556 1_455 88.40(15) no
Te2 O1 Hg . 2_556 131.2(2) no
Ag O1 Hg 2_556 2_556 119.2(2) no
Ag O1 Hg 1_455 2_556 92.14(16) no
Te2 O1 Hg . 1_565 78.63(15) no
Ag O1 Hg 2_556 1_565 67.17(11) no
Ag O1 Hg 1_455 1_565 154.00(18) no
Hg O1 Hg 2_556 1_565 107.17(14) no
Te2 O1 Ag . 2_546 64.22(14) no
Ag O1 Ag 2_556 2_546 133.09(15) no
Ag O1 Ag 1_455 2_546 52.64(10) no
Hg O1 Ag 2_556 2_546 90.52(14) no
Hg O1 Ag 1_565 2_546 141.28(13) no
Te1 O2 Te2 . 1_655 131.9(2) no
Te1 O2 Ag . . 121.7(2) no
Te2 O2 Ag 1_655 . 93.74(17) no
Te1 O2 Hg . 3_666 77.14(15) no
Te2 O2 Hg 1_655 3_666 96.55(17) no
Ag O2 Hg . 3_666 140.16(17) no
Te1 O2 Ag . 2_656 91.16(16) no
Te2 O2 Ag 1_655 2_656 73.25(14) no
Ag O2 Ag . 2_656 66.38(11) no
Hg O2 Ag 3_666 2_656 153.14(15) no
Te1 O2 Ag . 2_646 137.3(2) no
Te2 O2 Ag 1_655 2_646 84.38(14) no
Ag O2 Ag . 2_646 65.82(10) no
Hg O2 Ag 3_666 2_646 77.03(10) no
Ag O2 Ag 2_656 2_646 125.03(13) no
Te1 O2 Hg . . 79.47(14) no
Te2 O2 Hg 1_655 . 141.7(2) no
Ag O2 Hg . . 82.32(12) no
Hg O2 Hg 3_666 . 66.06(9) no
Ag O2 Hg 2_656 . 136.08(14) no
Ag O2 Hg 2_646 . 59.12(7) no
Te2 O3 Te2 3_576 . 100.6(2) no
Te2 O3 Hg 3_576 3_566 111.05(18) no
Te2 O3 Hg . 3_566 114.9(2) no
Te2 O3 Ag 3_576 4_575 90.37(16) no
Te2 O3 Ag . 4_575 154.3(2) no
Hg O3 Ag 3_566 4_575 81.71(12) no
Te2 O3 Hg 3_576 . 149.5(2) no
Te2 O3 Hg . . 73.09(13) no
Hg O3 Hg 3_566 . 98.27(14) no
Ag O3 Hg 4_575 . 85.64(12) no
Te1 O4 Hg . 1_565 116.7(2) no
Te1 O4 Ag . 2_656 125.5(2) no
Hg O4 Ag 1_565 2_656 98.71(19) no
Te1 O4 Hg . 3_676 108.1(2) no
Hg O4 Hg 1_565 3_676 101.70(19) no
Ag O4 Hg 2_656 3_676 103.02(16) no
Te1 O4 Ag . . 74.65(15) no
Hg O4 Ag 1_565 . 103.70(18) no
Ag O4 Ag 2_656 . 56.82(10) no
Hg O4 Ag 3_676 . 149.61(15) no
Te1 O5 Te2 . . 131.8(2) no
Te1 O5 Hg . . 100.05(19) no
Te2 O5 Hg . . 82.44(16) no
Te1 O5 Hg . 1_565 78.24(16) no
Te2 O5 Hg . 1_565 94.73(18) no
Hg O5 Hg . 1_565 174.43(17) no
Te1 O5 Ag . . 96.73(16) no
Te2 O5 Ag . . 131.3(2) no
Hg O5 Ag . . 85.07(12) no
Hg O5 Ag 1_565 . 100.36(13) no
Te1 O5 Hg . 2_556 151.49(19) no
Te2 O5 Hg . 2_556 74.59(13) no
Hg O5 Hg . 2_556 93.58(12) no
Hg O5 Hg 1_565 2_556 90.26(11) no
Ag O5 Hg . 2_556 59.43(7) no
Te1 O5 Ag . 2_656 68.25(13) no
Te2 O5 Ag . 2_656 142.2(2) no
Hg O5 Ag . 2_656 130.36(13) no
Hg O5 Ag 1_565 2_656 54.08(7) no
Ag O5 Ag . 2_656 51.21(6) no
Hg O5 Ag 2_556 2_656 83.82(9) no
Te2 O6 Hg . . 115.9(2) no
Te2 O6 Ag . 2_546 131.0(2) no
Hg O6 Ag . 2_546 111.2(2) no
Te2 O6 Ag . 1_455 69.86(14) no
Hg O6 Ag . 1_455 165.9(2) no
Ag O6 Ag 2_546 1_455 67.68(12) no
Te2 O6 Hg . 3_566 80.02(16) no
Hg O6 Hg . 3_566 97.22(17) no
Ag O6 Hg 2_546 3_566 81.55(14) no
Ag O6 Hg 1_455 3_566 96.47(11) no
Te2 O6 Hg . 2_556 74.94(16) no
Hg O6 Hg . 2_556 111.64(18) no
Ag O6 Hg 2_546 2_556 99.96(15) no
Ag O6 Hg 1_455 2_556 56.13(8) no
Hg O6 Hg 3_566 2_556 147.86(13) no

loop_
_geom_bond_atom_site_label_1
_geom_bond_atom_site_label_2
_geom_bond_site_symmetry_2
_geom_bond_distance
_geom_bond_publ_flag
Hg O6 . 2.059(5) y
Hg O4 1_545 2.068(5) y
Hg O1 2_546 2.464(4) y
Hg O3 3_566 2.717(5) y
Hg O4 3_676 2.782(5) y
Hg O5 . 2.975(5) y
Hg O5 1_545 3.195(5) ?
Hg O2 3_666 3.240(5) ?
Te1 O4 3_676 1.910(5) ?
Te1 O4 . 1.910(5) y
Te1 O2 3_676 1.945(4) ?
Te1 O2 . 1.945(4) y
Te1 O5 3_676 1.952(5) ?
Te1 O5 . 1.952(5) y
Te1 Hg 3_666 3.3875(3) ?
Te1 Hg 1_565 3.3875(3) ?
Te1 Hg 3_676 3.8320(4) ?
Te1 Ag 3_676 3.9710(7) ?
Te1 Ag . 3.9710(7) ?
Te2 O1 . 1.840(5) y
Te2 O6 . 1.880(5) y
Te2 O5 . 1.958(4) y
Te2 O3 3_576 1.964(5) y
Te2 O2 1_455 1.970(4) y
Te2 O3 . 1.981(4) y
Te2 Te2 3_576 3.0360(9) ?
Te2 Ag 1_455 3.3538(7) ?
Te2 Ag 2_556 3.4499(8) ?
Te2 Ag 2_546 3.8357(8) ?
Te2 Hg 1_565 3.8823(6) ?
Ag O6 2_556 2.330(5) y
Ag O1 2_546 2.410(5) y
Ag O1 1_655 2.450(5) y
Ag O4 2_646 2.576(5) y
Ag O2 . 2.589(5) y
Ag O3 4_676 2.824(5) y
Ag O5 . 3.237(5) ?
Ag Te2 1_655 3.3538(7) ?
O1 Ag 2_556 2.410(5) ?
O1 Ag 1_455 2.450(5) ?
O1 Hg 2_556 2.464(4) ?
O1 Hg 1_565 3.801(5) ?
O1 Ag 2_546 4.260(5) ?
O2 Te2 1_655 1.970(4) ?
O2 Hg 3_666 3.240(5) ?
O2 Ag 2_656 3.456(5) ?
O2 Ag 2_646 3.490(5) ?
O3 Te2 3_576 1.964(5) ?
O3 Hg 3_566 2.717(5) ?
O3 Ag 4_575 2.824(5) ?
O4 Hg 1_565 2.068(5) ?
O4 Ag 2_656 2.576(5) ?
O4 Hg 3_676 2.782(5) ?
O5 Hg 1_565 3.195(5) ?
O5 Hg 2_556 3.965(5) ?
O5 Ag 2_656 4.289(5) ?
O6 Ag 2_546 2.330(5) ?
O6 Ag 1_455 3.499(5) ?
O6 Hg 3_566 3.848(5) ?
O6 Hg 2_556 3.971(5) ?
